data_7130078
loop_
_publ_author_name
'Shimada, Shigeru'
'Yin, Shuang-Feng'
'Choe, Yoong-Kee'

_publ_section_title
;
 Synthesis, Structure and Properties of Trivalent and Pentavalent
 Tricarbabismatranes
;
_journal_name_full 'Chemical Communications'
_journal_paper_doi 10.1039/D2CC00751G
_journal_year 2022
_chemical_formula_moiety 'C21 H18 Bi N O2, C4 H8 O'
_chemical_formula_sum 'C25 H26 Bi N O3'
_chemical_formula_weight 597.45
_space_group_crystal_system monoclinic
_space_group_IT_number 14
_space_group_name_Hall '-P 2yn'
_space_group_name_H-M_alt 'P 1 21/n 1'
_atom_sites_solution_hydrogens geom
_atom_sites_solution_primary dual
_audit_creation_date 2021-11-09
_audit_creation_method
;
Olex2 1.5
(compiled 2021.10.07 svn.r9718050b for OlexSys, GUI svn.r6410)
;
_audit_update_record
;
2022-01-24 deposited with the CCDC.	2022-05-11 downloaded from the CCDC.
;
_cell_angle_alpha 90
_cell_angle_beta 102.472(2)
_cell_angle_gamma 90
_cell_formula_units_Z 4
_cell_length_a 15.3430(4)
_cell_length_b 9.6973(2)
_cell_length_c 15.3553(4)
_cell_measurement_reflns_used 11138
_cell_measurement_temperature 153
_cell_measurement_theta_max 28.7810
_cell_measurement_theta_min 2.0980
_cell_volume 2230.73(10)
_computing_cell_refinement 'CrysAlisPro 1.171.40.67a (Rigaku OD, 2019)'
_computing_data_collection 'CrysAlisPro 1.171.40.67a (Rigaku OD, 2019)'
_computing_data_reduction 'CrysAlisPro 1.171.40.67a (Rigaku OD, 2019)'
_computing_molecular_graphics 'Olex2 1.5 (Dolomanov et al., 2009)'
_computing_publication_material 'Olex2 1.5 (Dolomanov et al., 2009)'
_computing_structure_refinement 'SHELXL 2018/3 (Sheldrick, 2015)'
_computing_structure_solution 'SHELXT 2018/2 (Sheldrick, 2018)'
_diffrn_ambient_temperature 153
_diffrn_detector 'Bruker APEX area detector'
_diffrn_detector_area_resol_mean 8.366
_diffrn_detector_type 'CCD area detector'
_diffrn_measured_fraction_theta_full 0.997
_diffrn_measured_fraction_theta_max 0.994
_diffrn_measurement_details
;
List of Runs (angles in degrees, time in seconds):

  # Type    Start    End  Width  t~exp~   \w     \q     \k     \f   Frames
#--------------------------------------------------------------------------
  1  \w      2.33 183.94   0.30    1.99    --   28.00  73.57 -25.67  606
  2  \w      2.33 132.69   0.30    1.98    --   28.00  73.57  64.33  435
  3  \w      2.33  71.26   0.30    1.98    --   28.00  73.57 154.33  230
  4  \w      2.33  17.31   0.30    1.98    --   28.00  73.57 -25.67   50
;
_diffrn_measurement_device 'three-circle diffractometer'
_diffrn_measurement_device_type 'Bruker SMART APEX area detector'
_diffrn_measurement_method 'phi and omega scans'
_diffrn_orient_matrix_type 'CrysAlisPro convention (1999,Acta A55,543-557)'
_diffrn_orient_matrix_UB_11 0.0466230000
_diffrn_orient_matrix_UB_12 -0.0023729000
_diffrn_orient_matrix_UB_13 0.0180046000
_diffrn_orient_matrix_UB_21 -0.0081370000
_diffrn_orient_matrix_UB_22 0.0005987000
_diffrn_orient_matrix_UB_23 0.0437630000
_diffrn_orient_matrix_UB_31 -0.0015911000
_diffrn_orient_matrix_UB_32 -0.0730739000
_diffrn_orient_matrix_UB_33 -0.0002317000
_diffrn_radiation_monochromator graphite
_diffrn_radiation_probe x-ray
_diffrn_radiation_type 'Mo K\a'
_diffrn_radiation_wavelength 0.71073
_diffrn_reflns_av_R_equivalents 0.0185
_diffrn_reflns_av_unetI/netI 0.0200
_diffrn_reflns_Laue_measured_fraction_full 0.997
_diffrn_reflns_Laue_measured_fraction_max 0.994
_diffrn_reflns_limit_h_max 19
_diffrn_reflns_limit_h_min -19
_diffrn_reflns_limit_k_max 12
_diffrn_reflns_limit_k_min -11
_diffrn_reflns_limit_l_max 16
_diffrn_reflns_limit_l_min -19
_diffrn_reflns_number 12412
_diffrn_reflns_point_group_measured_fraction_full 0.997
_diffrn_reflns_point_group_measured_fraction_max 0.994
_diffrn_reflns_theta_full 25.242
_diffrn_reflns_theta_max 26.372
_diffrn_reflns_theta_min 1.701
_diffrn_source 'Bruker TXS fine-focus rotating anode'
_diffrn_source_type 'Enhance (Mo) X-ray Source'
_exptl_absorpt_coefficient_mu 7.929
_exptl_absorpt_correction_T_max 1.00000
_exptl_absorpt_correction_T_min 0.71576
_exptl_absorpt_correction_type multi-scan
_exptl_absorpt_process_details
;
CrysAlisPro 1.171.40.67a (Rigaku Oxford Diffraction, 2019)
Empirical absorption correction using spherical harmonics,
 implemented in SCALE3 ABSPACK scaling algorithm.
;
_exptl_crystal_colour colourless
_exptl_crystal_colour_primary colourless
_exptl_crystal_density_diffrn 1.779
_exptl_crystal_description prism
_exptl_crystal_F_000 1160
_exptl_crystal_recrystallization_method 'Recrystallized from THF/heptane'
_exptl_crystal_size_max 0.21
_exptl_crystal_size_mid 0.11
_exptl_crystal_size_min 0.09
_refine_diff_density_max 0.741
_refine_diff_density_min -0.529
_refine_diff_density_rms 0.096
_refine_ls_extinction_method none
_refine_ls_goodness_of_fit_ref 1.049
_refine_ls_hydrogen_treatment constr
_refine_ls_matrix_type full
_refine_ls_number_parameters 271
_refine_ls_number_reflns 4521
_refine_ls_number_restraints 0
_refine_ls_restrained_S_all 1.049
_refine_ls_R_factor_all 0.0269
_refine_ls_R_factor_gt 0.0230
_refine_ls_shift/su_max 0.003
_refine_ls_shift/su_mean 0.000
_refine_ls_structure_factor_coef Fsqd
_refine_ls_weighting_details 'w=1/[\s^2^(Fo^2^)+(0.0206P)^2^+4.5843P] where P=(Fo^2^+2Fc^2^)/3'
_refine_ls_weighting_scheme calc
_refine_ls_wR_factor_gt 0.0483
_refine_ls_wR_factor_ref 0.0496
_reflns_Friedel_coverage 0.000
_reflns_number_gt 4137
_reflns_number_total 4521
_reflns_threshold_expression 'I > 2\s(I)'
_cod_data_source_file d2cc00751g2.cif
_cod_data_source_block Oxidation-Compound5-THF
_cod_database_code 7130078
_shelx_shelxl_version_number 2018/3
_chemical_oxdiff_formula C25H26Bi1N1O3
_shelx_space_group_comment
;
The symmetry employed for this shelxl refinement is uniquely defined
by the following loop, which should always be used as a source of
symmetry information in preference to the above space-group names.
They are only intended as comments.
;
_olex2_refinement_description
;
1. Fixed Uiso
 At 1.2 times of:
  All C(H) groups, All C(H,H) groups, All N(H) groups
2.a Ternary CH refined with riding coordinates:
 N1(H1)
2.b Secondary CH2 refined with riding coordinates:
 C7(H7A,H7B), C15(H15A,H15B), C22(H22A,H22B), C23(H23A,H23B), C24(H24A,H24B),
 C25(H25A,H25B)
2.c Aromatic/amide H refined with riding coordinates:
 C2(H2), C3(H3), C4(H4), C5(H5), C9(H9), C10(H10), C11(H11), C12(H12),
 C17(H17), C18(H18), C19(H19), C20(H20), C21(H21)
;
_olex2_submission_special_instructions 'No special instructions were received'
_oxdiff_exptl_absorpt_empirical_details
;
Empirical correction (ABSPACK) includes:
- Absorption correction using spherical harmonics
- Frame scaling
;
_oxdiff_exptl_absorpt_empirical_full_max 1.315
_oxdiff_exptl_absorpt_empirical_full_min 0.786

loop_
_space_group_symop_operation_xyz
'x, y, z'
'-x+1/2, y+1/2, -z+1/2'
'-x, -y, -z'
'x-1/2, -y-1/2, z-1/2'

loop_
_atom_site_label
_atom_site_type_symbol
_atom_site_fract_x
_atom_site_fract_y
_atom_site_fract_z
_atom_site_U_iso_or_equiv
_atom_site_adp_type
_atom_site_occupancy
_atom_site_site_symmetry_order
_atom_site_calc_flag
_atom_site_refinement_flags_posn
_atom_site_refinement_flags_adp
_atom_site_refinement_flags_occupancy
_atom_site_disorder_assembly
_atom_site_disorder_group
Bi1 Bi 0.73732(2) 0.81519(2) 0.71331(2) 0.01996(5) Uani 1 1 d . . . . .
O1 O 0.79519(16) 0.8737(2) 0.85961(16) 0.0231(5) Uani 1 1 d . . . . .
O2 O 0.88434(18) 0.8037(3) 0.98504(17) 0.0366(7) Uani 1 1 d . . . . .
O3 O 0.3409(2) 0.3130(4) 0.8679(2) 0.0588(9) Uani 1 1 d . . . . .
N1 N 0.66375(19) 0.6523(3) 0.59490(18) 0.0198(6) Uani 1 1 d . . . . .
H1 H 0.694333 0.563240 0.605871 0.024 Uiso 1 1 calc R U . . .
C1 C 0.6412(2) 0.6877(4) 0.7705(2) 0.0217(7) Uani 1 1 d . . . . .
C2 C 0.6418(2) 0.6774(4) 0.8609(2) 0.0264(8) Uani 1 1 d . . . . .
H2 H 0.684170 0.725765 0.902097 0.032 Uiso 1 1 calc R U . . .
C3 C 0.5800(3) 0.5957(4) 0.8902(3) 0.0322(9) Uani 1 1 d . . . . .
H3 H 0.580658 0.589504 0.950737 0.039 Uiso 1 1 calc R U . . .
C4 C 0.5174(3) 0.5237(4) 0.8293(3) 0.0372(10) Uani 1 1 d . . . . .
H4 H 0.476237 0.467838 0.848961 0.045 Uiso 1 1 calc R U . . .
C5 C 0.5156(2) 0.5341(4) 0.7391(3) 0.0323(9) Uani 1 1 d . . . . .
H5 H 0.473017 0.485341 0.698384 0.039 Uiso 1 1 calc R U . . .
C6 C 0.5768(2) 0.6166(4) 0.7088(2) 0.0228(7) Uani 1 1 d . . . . .
C7 C 0.5729(2) 0.6356(4) 0.6109(2) 0.0256(8) Uani 1 1 d . . . . .
H7A H 0.544493 0.556064 0.578264 0.031 Uiso 1 1 calc R U . . .
H7B H 0.537395 0.716425 0.589499 0.031 Uiso 1 1 calc R U . . .
C8 C 0.8532(2) 0.6715(3) 0.7592(2) 0.0207(7) Uani 1 1 d . . . . .
C9 C 0.8905(2) 0.5781(4) 0.7087(2) 0.0259(8) Uani 1 1 d . . . . .
H9 H 0.867523 0.570218 0.647682 0.031 Uiso 1 1 calc R U . . .
C10 C 0.9620(2) 0.4969(4) 0.7498(3) 0.0277(8) Uani 1 1 d . . . . .
H10 H 0.987094 0.435235 0.715733 0.033 Uiso 1 1 calc R U . . .
C11 C 0.9967(2) 0.5060(4) 0.8406(3) 0.0309(9) Uani 1 1 d . . . . .
H11 H 1.043799 0.449633 0.867815 0.037 Uiso 1 1 calc R U . . .
C12 C 0.9603(2) 0.6006(4) 0.8906(2) 0.0265(8) Uani 1 1 d . . . . .
H12 H 0.983371 0.607549 0.951640 0.032 Uiso 1 1 calc R U . . .
C13 C 0.8899(2) 0.6850(3) 0.8506(2) 0.0213(7) Uani 1 1 d . . . . .
C14 C 0.8553(2) 0.7931(4) 0.9041(2) 0.0241(8) Uani 1 1 d . . . . .
C15 C 0.6623(3) 0.6931(4) 0.5019(2) 0.0296(8) Uani 1 1 d . . . . .
H15A H 0.642772 0.788156 0.492495 0.036 Uiso 1 1 calc R U . . .
H15B H 0.620444 0.635448 0.461213 0.036 Uiso 1 1 calc R U . . .
C16 C 0.7536(3) 0.6778(4) 0.4835(2) 0.0268(8) Uani 1 1 d . . . . .
C17 C 0.7819(3) 0.5525(4) 0.4560(2) 0.0339(9) Uani 1 1 d . . . . .
H17 H 0.742404 0.478513 0.446271 0.041 Uiso 1 1 calc R U . . .
C18 C 0.8671(3) 0.5356(5) 0.4429(3) 0.0416(10) Uani 1 1 d . . . . .
H18 H 0.885137 0.450778 0.424546 0.050 Uiso 1 1 calc R U . . .
C19 C 0.9260(3) 0.6458(5) 0.4572(3) 0.0416(10) Uani 1 1 d . . . . .
H19 H 0.983292 0.635570 0.447204 0.050 Uiso 1 1 calc R U . . .
C20 C 0.8999(3) 0.7703(5) 0.4861(3) 0.0400(10) Uani 1 1 d . . . . .
H20 H 0.940038 0.843273 0.497347 0.048 Uiso 1 1 calc R U . . .
C21 C 0.8139(3) 0.7869(4) 0.4985(2) 0.0324(9) Uani 1 1 d . . . . .
H21 H 0.796145 0.871673 0.517051 0.039 Uiso 1 1 calc R U . . .
C22 C 0.2551(4) 0.3457(5) 0.8800(3) 0.0554(14) Uani 1 1 d . . . . .
H22A H 0.248338 0.444975 0.882520 0.066 Uiso 1 1 calc R U . . .
H22B H 0.246387 0.306760 0.935669 0.066 Uiso 1 1 calc R U . . .
C23 C 0.1875(3) 0.2877(5) 0.8034(3) 0.0480(12) Uani 1 1 d . . . . .
H23A H 0.158256 0.360542 0.764546 0.058 Uiso 1 1 calc R U . . .
H23B H 0.142751 0.234239 0.824383 0.058 Uiso 1 1 calc R U . . .
C24 C 0.2424(3) 0.1972(5) 0.7559(3) 0.0457(11) Uani 1 1 d . . . . .
H24A H 0.244896 0.103160 0.777791 0.055 Uiso 1 1 calc R U . . .
H24B H 0.218773 0.197221 0.691965 0.055 Uiso 1 1 calc R U . . .
C25 C 0.3326(4) 0.2652(6) 0.7792(4) 0.0571(14) Uani 1 1 d . . . . .
H25A H 0.379447 0.199699 0.775655 0.069 Uiso 1 1 calc R U . . .
H25B H 0.335873 0.341445 0.739117 0.069 Uiso 1 1 calc R U . . .

loop_
_atom_site_aniso_label
_atom_site_aniso_U_11
_atom_site_aniso_U_22
_atom_site_aniso_U_33
_atom_site_aniso_U_23
_atom_site_aniso_U_13
_atom_site_aniso_U_12
Bi1 0.02159(7) 0.01793(7) 0.01847(7) 0.00133(5) 0.00017(5) -0.00049(5)
O1 0.0250(13) 0.0211(12) 0.0203(12) -0.0032(10) -0.0013(10) -0.0007(10)
O2 0.0319(15) 0.0522(18) 0.0209(14) -0.0093(13) -0.0052(11) 0.0034(13)
O3 0.044(2) 0.074(3) 0.054(2) 0.0003(18) -0.0006(16) -0.0147(18)
N1 0.0201(15) 0.0194(15) 0.0182(15) 0.0020(11) 0.0005(11) 0.0011(11)
C1 0.0188(16) 0.0234(18) 0.0222(18) 0.0022(14) 0.0031(14) 0.0035(14)
C2 0.0238(18) 0.031(2) 0.0233(19) -0.0003(16) 0.0014(15) 0.0045(16)
C3 0.030(2) 0.042(2) 0.027(2) 0.0054(17) 0.0093(16) 0.0038(17)
C4 0.029(2) 0.046(3) 0.040(2) 0.0023(19) 0.0131(18) -0.0102(18)
C5 0.0227(19) 0.038(2) 0.035(2) -0.0042(18) 0.0035(16) -0.0069(16)
C6 0.0175(17) 0.0248(18) 0.0240(18) -0.0017(15) -0.0003(14) 0.0050(14)
C7 0.0187(18) 0.033(2) 0.0221(19) -0.0022(15) -0.0026(14) 0.0010(15)
C8 0.0193(17) 0.0200(17) 0.0224(18) 0.0022(14) 0.0039(14) -0.0027(13)
C9 0.0267(19) 0.0249(19) 0.0263(19) -0.0028(15) 0.0059(15) -0.0039(15)
C10 0.0223(19) 0.0278(19) 0.034(2) -0.0037(16) 0.0067(16) -0.0032(15)
C11 0.0187(18) 0.029(2) 0.041(2) 0.0050(17) -0.0021(16) 0.0016(15)
C12 0.0224(18) 0.030(2) 0.0233(19) 0.0033(15) -0.0046(15) -0.0048(15)
C13 0.0190(17) 0.0204(17) 0.0225(18) 0.0014(14) 0.0004(14) -0.0043(14)
C14 0.0232(18) 0.0240(19) 0.0237(18) -0.0012(15) 0.0023(15) -0.0066(14)
C15 0.032(2) 0.037(2) 0.0177(18) 0.0035(16) -0.0015(15) -0.0006(17)
C16 0.033(2) 0.033(2) 0.0129(17) 0.0055(15) 0.0015(14) 0.0026(17)
C17 0.043(2) 0.034(2) 0.022(2) -0.0063(17) 0.0018(17) -0.0065(19)
C18 0.049(3) 0.045(3) 0.032(2) -0.0093(19) 0.010(2) 0.006(2)
C19 0.035(2) 0.057(3) 0.033(2) -0.003(2) 0.0107(19) 0.004(2)
C20 0.043(3) 0.048(3) 0.033(2) -0.0012(19) 0.0153(19) -0.011(2)
C21 0.044(2) 0.031(2) 0.024(2) 0.0048(16) 0.0132(17) -0.0008(18)
C22 0.078(4) 0.051(3) 0.039(3) -0.007(2) 0.017(3) -0.021(3)
C23 0.039(3) 0.058(3) 0.045(3) -0.003(2) 0.006(2) 0.000(2)
C24 0.062(3) 0.042(3) 0.029(2) 0.0019(19) 0.002(2) 0.001(2)
C25 0.054(3) 0.064(3) 0.059(3) 0.016(3) 0.024(3) 0.010(3)

loop_
_atom_type_symbol
_atom_type_description
_atom_type_scat_dispersion_real
_atom_type_scat_dispersion_imag
_atom_type_scat_source
C C 0.0033 0.0016 'International Tables Vol C Tables 4.2.6.8 and 6.1.1.4'
H H 0.0000 0.0000 'International Tables Vol C Tables 4.2.6.8 and 6.1.1.4'
Bi Bi -4.1077 10.2566 'International Tables Vol C Tables 4.2.6.8 and 6.1.1.4'
N N 0.0061 0.0033 'International Tables Vol C Tables 4.2.6.8 and 6.1.1.4'
O O 0.0106 0.0060 'International Tables Vol C Tables 4.2.6.8 and 6.1.1.4'

loop_
_geom_angle_atom_site_label_1
_geom_angle_atom_site_label_2
_geom_angle_atom_site_label_3
_geom_angle
_geom_angle_site_symmetry_1
_geom_angle_site_symmetry_3
_geom_angle_publ_flag
O1 Bi1 N1 152.70(9) . . ?
C1 Bi1 O1 84.35(11) . . ?
C1 Bi1 N1 72.74(11) . . ?
C1 Bi1 C8 94.47(12) . . ?
C8 Bi1 O1 74.62(11) . . ?
C8 Bi1 N1 92.22(11) . . ?
C14 O1 Bi1 116.7(2) . . ?
C22 O3 C25 108.0(4) . . ?
Bi1 N1 H1 108.0 . . ?
C7 N1 Bi1 104.1(2) . . ?
C7 N1 H1 108.0 . . ?
C7 N1 C15 111.8(3) . . ?
C15 N1 Bi1 116.5(2) . . ?
C15 N1 H1 108.0 . . ?
C2 C1 Bi1 124.6(3) . . ?
C2 C1 C6 119.6(3) . . ?
C6 C1 Bi1 115.8(2) . . ?
C1 C2 H2 119.7 . . ?
C3 C2 C1 120.5(4) . . ?
C3 C2 H2 119.7 . . ?
C2 C3 H3 120.1 . . ?
C4 C3 C2 119.8(4) . . ?
C4 C3 H3 120.1 . . ?
C3 C4 H4 119.9 . . ?
C3 C4 C5 120.2(4) . . ?
C5 C4 H4 119.9 . . ?
C4 C5 H5 119.7 . . ?
C4 C5 C6 120.6(4) . . ?
C6 C5 H5 119.7 . . ?
C1 C6 C7 119.3(3) . . ?
C5 C6 C1 119.2(3) . . ?
C5 C6 C7 121.4(3) . . ?
N1 C7 C6 110.1(3) . . ?
N1 C7 H7A 109.6 . . ?
N1 C7 H7B 109.6 . . ?
C6 C7 H7A 109.6 . . ?
C6 C7 H7B 109.6 . . ?
H7A C7 H7B 108.2 . . ?
C9 C8 Bi1 128.4(3) . . ?
C9 C8 C13 119.6(3) . . ?
C13 C8 Bi1 112.0(2) . . ?
C8 C9 H9 120.1 . . ?
C10 C9 C8 119.7(3) . . ?
C10 C9 H9 120.1 . . ?
C9 C10 H10 119.5 . . ?
C11 C10 C9 121.1(4) . . ?
C11 C10 H10 119.5 . . ?
C10 C11 H11 120.4 . . ?
C10 C11 C12 119.1(3) . . ?
C12 C11 H11 120.4 . . ?
C11 C12 H12 119.6 . . ?
C13 C12 C11 120.9(3) . . ?
C13 C12 H12 119.6 . . ?
C8 C13 C14 120.1(3) . . ?
C12 C13 C8 119.6(3) . . ?
C12 C13 C14 120.3(3) . . ?
O1 C14 C13 115.6(3) . . ?
O2 C14 O1 123.1(3) . . ?
O2 C14 C13 121.2(3) . . ?
N1 C15 H15A 109.7 . . ?
N1 C15 H15B 109.7 . . ?
N1 C15 C16 109.6(3) . . ?
H15A C15 H15B 108.2 . . ?
C16 C15 H15A 109.7 . . ?
C16 C15 H15B 109.7 . . ?
C17 C16 C15 120.8(4) . . ?
C17 C16 C21 118.5(4) . . ?
C21 C16 C15 120.6(3) . . ?
C16 C17 H17 119.4 . . ?
C18 C17 C16 121.3(4) . . ?
C18 C17 H17 119.4 . . ?
C17 C18 H18 120.3 . . ?
C17 C18 C19 119.5(4) . . ?
C19 C18 H18 120.3 . . ?
C18 C19 H19 119.9 . . ?
C20 C19 C18 120.2(4) . . ?
C20 C19 H19 119.9 . . ?
C19 C20 H20 120.0 . . ?
C19 C20 C21 120.0(4) . . ?
C21 C20 H20 120.0 . . ?
C16 C21 H21 119.7 . . ?
C20 C21 C16 120.6(4) . . ?
C20 C21 H21 119.7 . . ?
O3 C22 H22A 110.0 . . ?
O3 C22 H22B 110.0 . . ?
O3 C22 C23 108.7(4) . . ?
H22A C22 H22B 108.3 . . ?
C23 C22 H22A 110.0 . . ?
C23 C22 H22B 110.0 . . ?
C22 C23 H23A 111.1 . . ?
C22 C23 H23B 111.1 . . ?
C22 C23 C24 103.5(4) . . ?
H23A C23 H23B 109.0 . . ?
C24 C23 H23A 111.1 . . ?
C24 C23 H23B 111.1 . . ?
C23 C24 H24A 111.3 . . ?
C23 C24 H24B 111.3 . . ?
H24A C24 H24B 109.2 . . ?
C25 C24 C23 102.1(4) . . ?
C25 C24 H24A 111.3 . . ?
C25 C24 H24B 111.3 . . ?
O3 C25 C24 105.0(4) . . ?
O3 C25 H25A 110.7 . . ?
O3 C25 H25B 110.7 . . ?
C24 C25 H25A 110.7 . . ?
C24 C25 H25B 110.7 . . ?
H25A C25 H25B 108.8 . . ?

loop_
_geom_bond_atom_site_label_1
_geom_bond_atom_site_label_2
_geom_bond_distance
_geom_bond_site_symmetry_2
_geom_bond_publ_flag
Bi1 O1 2.301(2) . ?
Bi1 N1 2.488(3) . ?
Bi1 C1 2.244(3) . ?
Bi1 C8 2.249(3) . ?
O1 C14 1.287(4) . ?
O2 C14 1.231(4) . ?
O3 C22 1.404(6) . ?
O3 C25 1.418(6) . ?
N1 H1 0.9800 . ?
N1 C7 1.476(4) . ?
N1 C15 1.478(4) . ?
C1 C2 1.390(5) . ?
C1 C6 1.394(5) . ?
C2 H2 0.9300 . ?
C2 C3 1.383(5) . ?
C3 H3 0.9300 . ?
C3 C4 1.376(6) . ?
C4 H4 0.9300 . ?
C4 C5 1.384(5) . ?
C5 H5 0.9300 . ?
C5 C6 1.389(5) . ?
C6 C7 1.503(5) . ?
C7 H7A 0.9700 . ?
C7 H7B 0.9700 . ?
C8 C9 1.393(5) . ?
C8 C13 1.402(5) . ?
C9 H9 0.9300 . ?
C9 C10 1.387(5) . ?
C10 H10 0.9300 . ?
C10 C11 1.385(5) . ?
C11 H11 0.9300 . ?
C11 C12 1.389(5) . ?
C12 H12 0.9300 . ?
C12 C13 1.388(5) . ?
C13 C14 1.497(5) . ?
C15 H15A 0.9700 . ?
C15 H15B 0.9700 . ?
C15 C16 1.496(5) . ?
C16 C17 1.385(5) . ?
C16 C21 1.391(5) . ?
C17 H17 0.9300 . ?
C17 C18 1.376(6) . ?
C18 H18 0.9300 . ?
C18 C19 1.386(6) . ?
C19 H19 0.9300 . ?
C19 C20 1.376(6) . ?
C20 H20 0.9300 . ?
C20 C21 1.382(6) . ?
C21 H21 0.9300 . ?
C22 H22A 0.9700 . ?
C22 H22B 0.9700 . ?
C22 C23 1.500(7) . ?
C23 H23A 0.9700 . ?
C23 H23B 0.9700 . ?
C23 C24 1.508(6) . ?
C24 H24A 0.9700 . ?
C24 H24B 0.9700 . ?
C24 C25 1.505(7) . ?
C25 H25A 0.9700 . ?
C25 H25B 0.9700 . ?

loop_
_geom_torsion_atom_site_label_1
_geom_torsion_atom_site_label_2
_geom_torsion_atom_site_label_3
_geom_torsion_atom_site_label_4
_geom_torsion
_geom_torsion_site_symmetry_1
_geom_torsion_site_symmetry_2
_geom_torsion_site_symmetry_3
_geom_torsion_site_symmetry_4
_geom_torsion_publ_flag
Bi1 O1 C14 O2 -171.6(3) . . . . ?
Bi1 O1 C14 C13 9.5(4) . . . . ?
Bi1 N1 C7 C6 -44.3(3) . . . . ?
Bi1 N1 C15 C16 73.1(3) . . . . ?
Bi1 C1 C2 C3 -179.8(3) . . . . ?
Bi1 C1 C6 C5 179.2(3) . . . . ?
Bi1 C1 C6 C7 -3.3(4) . . . . ?
Bi1 C8 C9 C10 -179.4(3) . . . . ?
Bi1 C8 C13 C12 178.0(3) . . . . ?
Bi1 C8 C13 C14 -4.1(4) . . . . ?
O3 C22 C23 C24 10.1(5) . . . . ?
N1 C15 C16 C17 86.2(4) . . . . ?
N1 C15 C16 C21 -90.1(4) . . . . ?
C1 C2 C3 C4 0.2(6) . . . . ?
C1 C6 C7 N1 35.6(4) . . . . ?
C2 C1 C6 C5 -1.5(5) . . . . ?
C2 C1 C6 C7 176.0(3) . . . . ?
C2 C3 C4 C5 -0.8(6) . . . . ?
C3 C4 C5 C6 0.2(6) . . . . ?
C4 C5 C6 C1 0.9(6) . . . . ?
C4 C5 C6 C7 -176.6(4) . . . . ?
C5 C6 C7 N1 -146.9(3) . . . . ?
C6 C1 C2 C3 0.9(5) . . . . ?
C7 N1 C15 C16 -167.3(3) . . . . ?
C8 C9 C10 C11 0.6(5) . . . . ?
C8 C13 C14 O1 -3.6(5) . . . . ?
C8 C13 C14 O2 177.5(3) . . . . ?
C9 C8 C13 C12 -3.0(5) . . . . ?
C9 C8 C13 C14 174.9(3) . . . . ?
C9 C10 C11 C12 -1.5(6) . . . . ?
C10 C11 C12 C13 0.2(5) . . . . ?
C11 C12 C13 C8 2.1(5) . . . . ?
C11 C12 C13 C14 -175.8(3) . . . . ?
C12 C13 C14 O1 174.3(3) . . . . ?
C12 C13 C14 O2 -4.7(5) . . . . ?
C13 C8 C9 C10 1.7(5) . . . . ?
C15 N1 C7 C6 -171.0(3) . . . . ?
C15 C16 C17 C18 -177.0(3) . . . . ?
C15 C16 C21 C20 176.5(3) . . . . ?
C16 C17 C18 C19 -0.1(6) . . . . ?
C17 C16 C21 C20 0.1(6) . . . . ?
C17 C18 C19 C20 1.4(6) . . . . ?
C18 C19 C20 C21 -1.9(7) . . . . ?
C19 C20 C21 C16 1.1(6) . . . . ?
C21 C16 C17 C18 -0.6(6) . . . . ?
C22 O3 C25 C24 -30.8(5) . . . . ?
C22 C23 C24 C25 -27.3(5) . . . . ?
C23 C24 C25 O3 35.9(5) . . . . ?
C25 O3 C22 C23 12.9(5) . . . . ?
